data_4084052
loop_
_publ_author_name
'Cook, Kevin S.'
'Piers, Warren E.'
'Hayes, Paul G.'
'Parvez, Masood'

_publ_contact_author
;
MASOOD PARVEZ
DEPARTMENT OF CHEMISTRY
UNIVERSITY OF CALGARY
CALGARY, ALBETRA
CANADA T2N 1N4
;
_publ_section_title
;
 Reactions of a Borataalkene Ligand at Tantalocene Centers:&#x00A0;
 Isonitrile Insertion into the B&#x2212;C Bond of the [CH2B(C6F5)2] Ligand
 via the \h1Bonding Mode
;
_journal_issue 12
_journal_name_full Organometallics
_journal_page_first 2422
_journal_paper_doi 10.1021/om020145+
_journal_volume 21
_journal_year 2002
_chemical_formula_moiety 'C37 H34 B F10 N2 Ta '
_chemical_formula_sum 'C37 H34 B F10 N2 Ta'
_chemical_formula_weight 888.43
_space_group_IT_number 14
_symmetry_cell_setting monoclinic
_symmetry_Int_Tables_number 14
_symmetry_space_group_name_Hall '-P 2yn'
_symmetry_space_group_name_H-M 'P 1 21/n 1'
_audit_creation_date 'Nov 22 2000'
_audit_creation_method 'by teXsan v1.7'
_cell_angle_alpha 90
_cell_angle_beta 98.36(2)
_cell_angle_gamma 90
_cell_formula_units_Z 4
_cell_length_a 11.666(3)
_cell_length_b 18.668(4)
_cell_length_c 15.406(3)
_cell_measurement_reflns_used 19
_cell_measurement_temperature 170(2)
_cell_measurement_theta_max 8.3
_cell_measurement_theta_min 7.5
_cell_volume 3319.5(13)
_computing_cell_refinement 'MSC/AFC Diffractometer Control'
_computing_data_collection 'MSC/AFC Diffractometer Control'
_computing_data_reduction 'teXsan (MSC, 1995)'
_computing_publication_material 'teXsan (MSC, 1995)'
_computing_structure_refinement 'teXsan (MSC, 1995)'
_computing_structure_solution 'direct methods'
_diffrn_ambient_temperature 170(2)
_diffrn_measurement_device 'Rigaku AFC6S'
_diffrn_measurement_method \w-2\q
_diffrn_orient_matrix_UB_11 0.07127
_diffrn_orient_matrix_UB_12 -0.00778
_diffrn_orient_matrix_UB_13 -0.02784
_diffrn_orient_matrix_UB_21 0.01440
_diffrn_orient_matrix_UB_22 0.05282
_diffrn_orient_matrix_UB_23 0.00083
_diffrn_orient_matrix_UB_31 0.04711
_diffrn_orient_matrix_UB_32 -0.00438
_diffrn_orient_matrix_UB_33 0.05940
_diffrn_radiation_detector 'scintillation counter'
_diffrn_radiation_monochromator graphite
_diffrn_radiation_source 'X-ray tube'
_diffrn_radiation_type 'Mo K\a'
_diffrn_radiation_wavelength 0.7107
_diffrn_reflns_av_R_equivalents 0.10727
_diffrn_reflns_av_sigmaI/netI 0.060
_diffrn_reflns_limit_h_max 13
_diffrn_reflns_limit_h_min 0
_diffrn_reflns_limit_k_max 22
_diffrn_reflns_limit_k_min 0
_diffrn_reflns_limit_l_max 18
_diffrn_reflns_limit_l_min -18
_diffrn_reflns_number 6382
_diffrn_reflns_reduction_process 'Lp corrections applied'
_diffrn_reflns_theta_max 25.06
_diffrn_reflns_theta_min 2.56
_diffrn_standards_decay_% -0.61
_diffrn_standards_interval_count 200
_diffrn_standards_number 3
_exptl_absorpt_coefficient_mu 3.394
_exptl_absorpt_correction_T_max 1.000
_exptl_absorpt_correction_T_min 0.529
_exptl_absorpt_correction_type
;
\y scans (North,Phillips & Matthews, 1968)
;
_exptl_crystal_colour red
_exptl_crystal_density_diffrn 1.778
_exptl_crystal_density_meas ?
_exptl_crystal_description plate
_exptl_crystal_F_000 1752.00
_exptl_crystal_size_max 0.45
_exptl_crystal_size_mid 0.30
_exptl_crystal_size_min 0.12
_refine_diff_density_max 0.91
_refine_diff_density_min -0.63
_refine_ls_extinction_method none
_refine_ls_goodness_of_fit_all 1.525
_refine_ls_goodness_of_fit_obs 1.525
_refine_ls_hydrogen_treatment noref
_refine_ls_matrix_type full
_refine_ls_number_constraints 0
_refine_ls_number_parameters 460
_refine_ls_number_reflns 3831
_refine_ls_number_restraints 0
_refine_ls_R_factor_all 0.0304
_refine_ls_R_factor_obs 0.0304
_refine_ls_shift/esd_max 0.0017
_refine_ls_shift/esd_mean 0.0000
_refine_ls_structure_factor_coef F
_refine_ls_weighting_details 'w = 1/[\s^2^(Fo) + 0.00005|Fo|^2^]'
_refine_ls_weighting_scheme calc
_refine_ls_wR_factor_all 0.0295
_refine_ls_wR_factor_obs 0.0295
_reflns_number_observed 3831
_reflns_number_total 6070
_reflns_observed_criterion >3.00\s(I)
_cod_data_source_file om020145%2B.cif
_cod_data_source_block Kevin-2
_cod_depositor_comments
;
The following automatic conversions were performed:

'_exptl_crystal_density_meas' value 'not measured' was changed to '?'
- the value is perceived as not measured.

Automatic conversion script
Id: cif_fix_values 3008 2015-01-20 13:52:24Z robertas 

The following automatic conversions were performed:

'_refine_ls_weighting_scheme' value 'w = 1/[\s^2^(Fo) +
0.00005|Fo|^2^]' was changed to 'calc'. New tag
'_refine_ls_weighting_details' was created. The value of the new tag
was set to 'w = 1/[\s^2^(Fo) + 0.00005|Fo|^2^]'.

Automatic conversion script
Id: cif_fix_values 3143 2015-03-26 13:38:13Z robertas 
;
_cod_original_cell_volume 3319.4(12)
_cod_original_sg_symbol_H-M 'P 21/n     '
_cod_original_formula_sum 'C37 H34 B F10 N2 Ta '
_cod_database_code 4084052

loop_
_symmetry_equiv_pos_as_xyz
'   +x,   +y,   +z'
1/2-x,1/2+y,1/2-z
'   -x,   -y,   -z'
1/2+x,1/2-y,1/2+z

loop_
_atom_site_aniso_label
_atom_site_aniso_U_11
_atom_site_aniso_U_22
_atom_site_aniso_U_33
_atom_site_aniso_U_12
_atom_site_aniso_U_13
_atom_site_aniso_U_23
Ta(1) 0.0288(2) 0.02160(13) 0.0275(2) 0.0023(2) 0.00711(11) -0.0038(2)
F(1) 0.032(2) 0.048(3) 0.036(3) 0.000(2) 0.017(2) 0.005(2)
F(2) 0.022(2) 0.061(3) 0.054(3) 0.001(2) 0.003(2) 0.006(2)
F(3) 0.044(3) 0.060(3) 0.034(2) -0.001(2) -0.007(2) 0.007(2)
F(4) 0.049(3) 0.058(3) 0.029(2) -0.007(2) 0.012(2) 0.006(2)
F(5) 0.029(2) 0.039(3) 0.038(2) 0.000(2) 0.013(2) 0.009(2)
F(6) 0.051(3) 0.030(2) 0.034(3) 0.001(2) 0.000(2) 0.006(2)
F(7) 0.050(3) 0.064(3) 0.032(2) -0.004(2) -0.009(2) 0.003(2)
F(8) 0.059(3) 0.050(3) 0.046(3) -0.021(2) 0.004(2) -0.024(2)
F(9) 0.055(3) 0.022(2) 0.057(3) -0.007(2) 0.017(2) -0.004(2)
F(10) 0.049(3) 0.024(2) 0.035(3) -0.001(2) 0.003(2) 0.007(2)
N(1) 0.025(3) 0.028(3) 0.025(3) -0.002(3) 0.009(3) -0.003(3)
N(2) 0.030(3) 0.027(3) 0.022(3) -0.003(3) 0.008(3) -0.001(2)
C(1) 0.037(4) 0.020(4) 0.031(4) 0.004(3) 0.002(3) 0.006(3)
C(2) 0.033(4) 0.017(4) 0.023(4) 0.000(3) 0.003(3) 0.001(3)
C(3) 0.027(4) 0.025(4) 0.016(4) 0.000(3) 0.008(3) -0.002(3)
C(4) 0.025(4) 0.020(4) 0.033(4) 0.001(3) 0.011(3) 0.000(3)
C(5) 0.028(4) 0.036(4) 0.028(4) -0.008(3) 0.008(3) -0.007(3)
C(6) 0.030(4) 0.036(4) 0.043(4) 0.000(4) 0.004(3) -0.013(4)
C(7) 0.036(5) 0.034(4) 0.063(6) -0.018(4) 0.022(4) -0.022(4)
C(8) 0.044(5) 0.026(4) 0.054(5) -0.005(4) 0.028(4) -0.001(4)
C(9) 0.036(4) 0.028(4) 0.037(5) -0.005(3) 0.015(4) -0.003(3)
C(10) 0.033(4) 0.026(4) 0.029(4) -0.003(3) 0.008(3) 0.009(3)
C(11) 0.040(4) 0.035(5) 0.031(4) -0.006(4) 0.011(3) -0.001(3)
C(12) 0.047(5) 0.038(5) 0.056(6) -0.018(4) 0.011(4) -0.008(4)
C(13) 0.036(5) 0.033(5) 0.059(6) -0.011(4) 0.007(4) 0.010(4)
C(14) 0.041(5) 0.055(6) 0.033(4) -0.006(4) 0.016(4) 0.009(4)
C(15) 0.036(5) 0.037(4) 0.028(4) -0.016(4) 0.012(4) 0.000(3)
C(16) 0.022(4) 0.018(4) 0.027(4) -0.002(3) 0.004(3) -0.002(3)
C(17) 0.031(4) 0.016(3) 0.028(4) 0.002(3) 0.010(3) -0.003(3)
C(18) 0.025(4) 0.023(4) 0.040(5) -0.001(3) 0.003(3) -0.005(3)
C(19) 0.036(4) 0.024(4) 0.025(4) -0.007(4) -0.004(3) -0.005(3)
C(20) 0.038(4) 0.026(4) 0.020(4) -0.003(4) 0.006(3) -0.002(3)
C(21) 0.021(4) 0.022(4) 0.031(4) -0.002(3) 0.004(3) 0.000(3)
C(22) 0.019(4) 0.021(4) 0.021(4) 0.000(3) 0.011(3) -0.005(3)
C(23) 0.032(4) 0.023(4) 0.026(4) 0.003(3) 0.015(3) 0.005(3)
C(24) 0.025(4) 0.046(5) 0.025(4) 0.001(3) 0.004(3) -0.003(3)
C(25) 0.027(4) 0.040(5) 0.035(5) -0.013(4) 0.011(4) -0.018(4)
C(26) 0.029(4) 0.021(4) 0.042(5) -0.001(3) 0.019(4) -0.004(3)
C(27) 0.023(4) 0.030(4) 0.022(4) 0.002(3) 0.014(3) 0.000(3)
C(28) 0.037(5) 0.024(4) 0.043(5) 0.006(3) 0.003(4) -0.005(3)
C(29) 0.032(5) 0.040(5) 0.033(5) 0.003(3) 0.004(4) -0.014(3)
C(30) 0.045(5) 0.031(5) 0.028(5) -0.015(4) 0.000(4) -0.002(3)
C(31) 0.047(5) 0.041(5) 0.031(5) 0.008(4) 0.007(4) -0.012(4)
C(32) 0.044(5) 0.038(5) 0.028(4) -0.002(4) 0.007(3) 0.003(3)
C(33) 0.045(5) 0.031(5) 0.069(6) 0.020(4) 0.014(5) -0.006(4)
C(34) 0.055(6) 0.059(6) 0.044(6) 0.036(5) 0.009(4) -0.001(5)
C(35) 0.028(4) 0.056(5) 0.056(5) 0.017(4) -0.003(4) -0.020(5)
C(36) 0.022(4) 0.039(5) 0.074(6) 0.002(3) 0.022(4) -0.021(4)
C(37) 0.042(5) 0.046(5) 0.047(5) 0.012(4) 0.023(4) -0.014(4)
B(1) 0.023(4) 0.022(4) 0.023(4) -0.001(3) 0.013(4) 0.004(3)

loop_
_atom_site_label
_atom_site_fract_x
_atom_site_fract_y
_atom_site_fract_z
_atom_site_U_iso_or_equiv
_atom_site_occupancy
_atom_site_thermal_displace_type
_atom_site_calc_flag
Ta(1) 0.32056(3) 0.13245(2) 0.79068(2) 0.02565(7) 1.000 Uani d
F(1) -0.1851(3) 0.3008(2) 0.9093(3) 0.0374(12) 1.000 Uani d
F(2) -0.3226(3) 0.3375(2) 0.7621(3) 0.046(1) 1.000 Uani d
F(3) -0.2326(3) 0.3805(2) 0.6193(2) 0.0470(13) 1.000 Uani d
F(4) 0.0006(3) 0.3807(2) 0.6215(2) 0.0450(13) 1.000 Uani d
F(5) 0.1396(3) 0.3475(2) 0.7686(2) 0.0347(12) 1.000 Uani d
F(6) 0.1833(3) 0.2636(2) 1.1104(2) 0.0388(13) 1.000 Uani d
F(7) 0.2843(3) 0.3582(2) 1.2230(2) 0.050(1) 1.000 Uani d
F(8) 0.2746(4) 0.4999(2) 1.1863(3) 0.052(1) 1.000 Uani d
F(9) 0.1631(3) 0.5448(2) 1.0280(3) 0.0441(13) 1.000 Uani d
F(10) 0.0660(3) 0.4521(2) 0.9124(3) 0.0362(12) 1.000 Uani d
N(1) 0.3334(4) 0.2144(3) 0.8747(3) 0.025(2) 1.000 Uani d
N(2) 0.0498(4) 0.2147(3) 0.9570(3) 0.026(2) 1.000 Uani d
C(1) 0.2529(6) 0.1055(3) 0.9149(4) 0.030(2) 1.000 Uani d
C(2) 0.2400(6) 0.1836(3) 0.9093(4) 0.024(2) 1.000 Uani d
C(3) 0.1430(6) 0.2243(3) 0.9223(4) 0.022(2) 1.000 Uani d
C(4) 0.3672(5) 0.2880(3) 0.8945(4) 0.025(2) 1.000 Uani d
C(5) 0.4302(6) 0.2961(4) 0.9884(4) 0.030(2) 1.000 Uani d
C(6) 0.4561(6) 0.3743(4) 1.0073(4) 0.037(2) 1.000 Uani d
C(7) 0.5280(6) 0.4070(4) 0.9408(5) 0.043(2) 1.000 Uani d
C(8) 0.4671(6) 0.3960(4) 0.8490(5) 0.039(2) 1.000 Uani d
C(9) 0.4404(6) 0.3171(4) 0.8305(5) 0.033(2) 1.000 Uani d
C(10) -0.0090(6) 0.1547(3) 0.9925(4) 0.029(2) 1.000 Uani d
C(11) -0.0927(6) 0.1207(4) 0.9193(4) 0.035(2) 1.000 Uani d
C(12) -0.1623(7) 0.0606(4) 0.9520(5) 0.047(3) 1.000 Uani d
C(13) -0.2236(6) 0.0856(4) 1.0263(5) 0.043(3) 1.000 Uani d
C(14) -0.1409(6) 0.1167(4) 1.0993(5) 0.042(2) 1.000 Uani d
C(15) -0.0721(6) 0.1790(4) 1.0672(5) 0.033(2) 1.000 Uani d
C(16) -0.0155(5) 0.3201(3) 0.8449(4) 0.022(2) 1.000 Uani d
C(17) -0.1356(6) 0.3198(3) 0.8380(4) 0.024(2) 1.000 Uani d
C(18) -0.2074(6) 0.3394(3) 0.7642(5) 0.030(2) 1.000 Uani d
C(19) -0.1624(6) 0.3605(4) 0.6917(4) 0.029(2) 1.000 Uani d
C(20) -0.0453(6) 0.3610(4) 0.6924(4) 0.028(2) 1.000 Uani d
C(21) 0.0236(5) 0.3427(3) 0.7692(4) 0.025(2) 1.000 Uani d
C(22) 0.1161(5) 0.3518(3) 1.0042(4) 0.020(2) 1.000 Uani d
C(23) 0.1750(6) 0.3337(3) 1.0862(4) 0.026(2) 1.000 Uani d
C(24) 0.2288(6) 0.3816(4) 1.1465(4) 0.032(2) 1.000 Uani d
C(25) 0.2234(6) 0.4532(4) 1.1271(5) 0.034(2) 1.000 Uani d
C(26) 0.1676(6) 0.4748(3) 1.0490(5) 0.029(2) 1.000 Uani d
C(27) 0.1167(5) 0.4252(3) 0.9894(4) 0.024(2) 1.000 Uani d
C(28) 0.1890(6) 0.1947(4) 0.6851(5) 0.035(2) 1.000 Uani d
C(29) 0.1216(6) 0.1581(4) 0.7359(5) 0.035(2) 1.000 Uani d
C(30) 0.1391(6) 0.0837(4) 0.7227(5) 0.035(2) 1.000 Uani d
C(31) 0.2126(7) 0.0769(4) 0.6596(5) 0.039(2) 1.000 Uani d
C(32) 0.2450(6) 0.1453(4) 0.6367(4) 0.036(2) 1.000 Uani d
C(33) 0.4501(7) 0.0343(4) 0.7744(6) 0.048(3) 1.000 Uani d
C(34) 0.4835(7) 0.0602(5) 0.8588(5) 0.052(3) 1.000 Uani d
C(35) 0.5257(6) 0.1288(5) 0.8530(5) 0.048(3) 1.000 Uani d
C(36) 0.5160(6) 0.1464(4) 0.7637(6) 0.044(3) 1.000 Uani d
C(37) 0.4710(6) 0.0868(4) 0.7141(5) 0.043(3) 1.000 Uani d
B(1) 0.0668(6) 0.2932(4) 0.9304(5) 0.022(2) 1.000 Uani d
H(1) 0.1837 0.0780 0.9097 0.036 1.000 Uiso c
H(2) 0.3071 0.0872 0.9617 0.036 1.000 Uiso c
H(3) 0.2986 0.3159 0.8896 0.030 1.000 Uiso c
H(4) 0.3825 0.2783 1.0285 0.036 1.000 Uiso c
H(5) 0.5006 0.2699 0.9947 0.036 1.000 Uiso c
H(6) 0.3851 0.3997 1.0042 0.044 1.000 Uiso c
H(7) 0.4983 0.3787 1.0646 0.044 1.000 Uiso c
H(8) 0.5377 0.4568 0.9519 0.051 1.000 Uiso c
H(9) 0.6017 0.3844 0.9469 0.051 1.000 Uiso c
H(10) 0.3966 0.4223 0.8415 0.047 1.000 Uiso c
H(11) 0.5153 0.4130 0.8087 0.047 1.000 Uiso c
H(12) 0.5109 0.2909 0.8356 0.039 1.000 Uiso c
H(13) 0.3999 0.3121 0.7727 0.039 1.000 Uiso c
H(14) 0.0474 0.1200 1.0145 0.035 1.000 Uiso c
H(15) -0.1446 0.1565 0.8933 0.042 1.000 Uiso c
H(16) -0.0497 0.1021 0.8765 0.042 1.000 Uiso c
H(17) -0.2182 0.0442 0.9051 0.056 1.000 Uiso c
H(18) -0.1116 0.0223 0.9721 0.056 1.000 Uiso c
H(19) -0.2791 0.1210 1.0048 0.051 1.000 Uiso c
H(20) -0.2619 0.0459 1.0480 0.051 1.000 Uiso c
H(21) -0.1830 0.1338 1.1434 0.050 1.000 Uiso c
H(22) -0.0883 0.0805 1.1232 0.050 1.000 Uiso c
H(23) -0.0171 0.1956 1.1144 0.039 1.000 Uiso c
H(24) -0.1239 0.2167 1.0471 0.039 1.000 Uiso c
H(25) 0.1966 0.2453 0.6829 0.042 1.000 Uiso c
H(26) 0.0723 0.1787 0.7731 0.042 1.000 Uiso c
H(27) 0.1065 0.0456 0.7518 0.042 1.000 Uiso c
H(28) 0.2365 0.0332 0.6363 0.047 1.000 Uiso c
H(29) 0.2958 0.1566 0.5957 0.043 1.000 Uiso c
H(30) 0.4182 -0.0117 0.7599 0.057 1.000 Uiso c
H(31) 0.4781 0.0350 0.9116 0.063 1.000 Uiso c
H(32) 0.5560 0.1587 0.9008 0.057 1.000 Uiso c
H(33) 0.5364 0.1911 0.7407 0.052 1.000 Uiso c
H(34) 0.4576 0.0831 0.6519 0.052 1.000 Uiso c

loop_
_atom_type_symbol
_atom_type_oxidation_number
_atom_type_number_in_cell
_atom_type_scat_dispersion_real
_atom_type_scat_dispersion_imag
_atom_type_scat_source
C 0 148 0.003 0.002
;International Tables for Crystallography
(1992, Vol. C, Tables 4.2.6.8 and 6.1.1.1)
;
H 0 136 0.000 0.000
;International Tables for Crystallography
(1992, Vol. C, Table 6.1.1.2)
;
B 0 4 0.001 0.001
;International Tables for Crystallography
(1992, Vol. C, Tables 4.2.6.8 and 6.1.1.1)
;
N 0 8 0.006 0.003
;International Tables for Crystallography
(1992, Vol. C, Tables 4.2.6.8 and 6.1.1.1)
;
F 0 40 0.017 0.010
;International Tables for Crystallography
(1992, Vol. C, Tables 4.2.6.8 and 6.1.1.1)
;
Ta 0 4 -0.705 6.523
;International Tables for Crystallography
(1992, Vol. C, Tables 4.2.6.8 and 6.1.1.1)
;

loop_
_geom_angle_atom_site_label_1
_geom_angle_atom_site_label_2
_geom_angle_atom_site_label_3
_geom_angle
_geom_angle_publ_flag
N(1) Ta(1) C(1) 67.6(2) yes
N(1) Ta(1) C(2) 36.2(2) yes
N(1) Ta(1) C(28) 92.9(2) yes
N(1) Ta(1) C(29) 93.0(2) yes
N(1) Ta(1) C(30) 123.5(2) yes
N(1) Ta(1) C(31) 147.2(2) yes
N(1) Ta(1) C(32) 122.8(2) yes
N(1) Ta(1) C(33) 131.4(2) yes
N(1) Ta(1) C(34) 99.4(3) yes
N(1) Ta(1) C(35) 77.9(2) yes
N(1) Ta(1) C(36) 92.6(2) yes
N(1) Ta(1) C(37) 126.7(2) yes
C(1) Ta(1) C(2) 37.0(2) yes
C(1) Ta(1) C(28) 115.1(2) yes
C(1) Ta(1) C(29) 84.4(2) yes
C(1) Ta(1) C(30) 83.6(2) yes
C(1) Ta(1) C(31) 114.1(3) yes
C(1) Ta(1) C(32) 137.7(2) yes
C(1) Ta(1) C(33) 102.9(3) yes
C(1) Ta(1) C(34) 81.8(3) yes
C(1) Ta(1) C(35) 96.0(3) yes
C(1) Ta(1) C(36) 129.7(3) yes
C(1) Ta(1) C(37) 135.6(3) yes
C(2) Ta(1) C(28) 92.4(2) yes
C(2) Ta(1) C(29) 73.7(2) yes
C(2) Ta(1) C(30) 93.8(2) yes
C(2) Ta(1) C(31) 126.3(2) yes
C(2) Ta(1) C(32) 125.9(2) yes
C(2) Ta(1) C(33) 135.3(3) yes
C(2) Ta(1) C(34) 105.2(2) yes
C(2) Ta(1) C(35) 100.6(2) yes
C(2) Ta(1) C(36) 125.7(2) yes
C(2) Ta(1) C(37) 156.6(2) yes
C(28) Ta(1) C(29) 33.3(2) yes
C(28) Ta(1) C(30) 56.3(2) yes
C(28) Ta(1) C(31) 55.8(2) yes
C(28) Ta(1) C(32) 34.1(2) yes
C(28) Ta(1) C(33) 130.8(3) yes
C(28) Ta(1) C(34) 162.1(3) yes
C(28) Ta(1) C(35) 141.4(3) yes
C(28) Ta(1) C(36) 111.5(3) yes
C(28) Ta(1) C(37) 106.4(3) yes
C(29) Ta(1) C(30) 34.5(2) yes
C(29) Ta(1) C(31) 55.9(2) yes
C(29) Ta(1) C(32) 55.9(2) yes
C(29) Ta(1) C(33) 134.8(3) yes
C(29) Ta(1) C(34) 156.2(3) yes
C(29) Ta(1) C(35) 169.9(3) yes
C(29) Ta(1) C(36) 144.6(3) yes
C(29) Ta(1) C(37) 129.4(3) yes
C(30) Ta(1) C(31) 33.4(2) yes
C(30) Ta(1) C(32) 55.8(2) yes
C(30) Ta(1) C(33) 101.1(3) yes
C(30) Ta(1) C(34) 124.1(3) yes
C(30) Ta(1) C(35) 155.7(3) yes
C(30) Ta(1) C(36) 140.2(3) yes
C(30) Ta(1) C(37) 108.2(3) yes
C(31) Ta(1) C(32) 33.2(2) yes
C(31) Ta(1) C(33) 81.2(3) yes
C(31) Ta(1) C(34) 113.3(3) yes
C(31) Ta(1) C(35) 131.9(2) yes
C(31) Ta(1) C(36) 107.0(3) yes
C(31) Ta(1) C(37) 76.7(3) yes
C(32) Ta(1) C(33) 96.8(3) yes
C(32) Ta(1) C(34) 128.8(3) yes
C(32) Ta(1) C(35) 125.7(3) yes
C(32) Ta(1) C(36) 92.3(3) yes
C(32) Ta(1) C(37) 75.1(3) yes
C(33) Ta(1) C(34) 33.3(2) yes
C(33) Ta(1) C(35) 55.1(3) yes
C(33) Ta(1) C(36) 55.7(3) yes
C(33) Ta(1) C(37) 33.7(2) yes
C(34) Ta(1) C(35) 32.8(3) yes
C(34) Ta(1) C(36) 55.4(3) yes
C(34) Ta(1) C(37) 55.8(3) yes
C(35) Ta(1) C(36) 33.7(2) yes
C(35) Ta(1) C(37) 56.0(3) yes
C(36) Ta(1) C(37) 34.1(2) yes
Ta(1) N(1) C(2) 86.8(4) yes
Ta(1) N(1) C(4) 148.8(4) yes
C(2) N(1) C(4) 120.7(5) yes
C(3) N(2) C(10) 136.9(6) yes
C(3) N(2) B(1) 67.0(4) yes
C(10) N(2) B(1) 156.1(5) yes
Ta(1) C(1) C(2) 76.8(4) yes
Ta(1) C(1) H(1) 116.9 no
Ta(1) C(1) H(2) 116.9 no
C(2) C(1) H(1) 116.9 no
C(2) C(1) H(2) 116.9 no
H(1) C(1) H(2) 109.5 no
Ta(1) C(2) N(1) 57.1(3) yes
Ta(1) C(2) C(1) 66.2(4) yes
Ta(1) C(2) C(3) 138.3(5) yes
N(1) C(2) C(1) 110.5(6) yes
N(1) C(2) C(3) 121.4(5) yes
C(1) C(2) C(3) 127.5(6) yes
N(2) C(3) C(2) 136.9(6) yes
N(2) C(3) B(1) 64.1(4) yes
C(2) C(3) B(1) 158.2(6) yes
N(1) C(4) C(5) 111.8(5) yes
N(1) C(4) C(9) 111.6(5) yes
N(1) C(4) H(3) 107.7 no
C(5) C(4) C(9) 110.2(5) yes
C(5) C(4) H(3) 107.7 no
C(9) C(4) H(3) 107.7 no
C(4) C(5) C(6) 109.4(5) yes
C(4) C(5) H(4) 109.5 no
C(4) C(5) H(5) 109.5 no
C(6) C(5) H(4) 109.5 no
C(6) C(5) H(5) 109.5 no
H(4) C(5) H(5) 109.5 no
C(5) C(6) C(7) 111.6(5) yes
C(5) C(6) H(6) 108.9 no
C(5) C(6) H(7) 108.9 no
C(7) C(6) H(6) 108.9 no
C(7) C(6) H(7) 108.9 no
H(6) C(6) H(7) 109.5 no
C(6) C(7) C(8) 110.1(6) yes
C(6) C(7) H(8) 109.3 no
C(6) C(7) H(9) 109.3 no
C(8) C(7) H(8) 109.3 no
C(8) C(7) H(9) 109.3 no
H(8) C(7) H(9) 109.5 no
C(7) C(8) C(9) 111.3(6) yes
C(7) C(8) H(10) 109.0 no
C(7) C(8) H(11) 109.0 no
C(9) C(8) H(10) 109.0 no
C(9) C(8) H(11) 109.0 no
H(10) C(8) H(11) 109.5 no
C(4) C(9) C(8) 110.4(6) yes
C(4) C(9) H(12) 109.2 no
C(4) C(9) H(13) 109.2 no
C(8) C(9) H(12) 109.2 no
C(8) C(9) H(13) 109.2 no
H(12) C(9) H(13) 109.5 no
N(2) C(10) C(11) 109.2(5) yes
N(2) C(10) C(15) 111.1(5) yes
N(2) C(10) H(14) 108.5 no
C(11) C(10) C(15) 110.9(6) yes
C(11) C(10) H(14) 108.5 no
C(15) C(10) H(14) 108.5 no
C(10) C(11) C(12) 112.4(6) yes
C(10) C(11) H(15) 108.7 no
C(10) C(11) H(16) 108.7 no
C(12) C(11) H(15) 108.7 no
C(12) C(11) H(16) 108.7 no
H(15) C(11) H(16) 109.5 no
C(11) C(12) C(13) 111.1(6) yes
C(11) C(12) H(17) 109.1 no
C(11) C(12) H(18) 109.1 no
C(13) C(12) H(17) 109.1 no
C(13) C(12) H(18) 109.1 no
H(17) C(12) H(18) 109.5 no
C(12) C(13) C(14) 111.5(6) yes
C(12) C(13) H(19) 109.0 no
C(12) C(13) H(20) 109.0 no
C(14) C(13) H(19) 109.0 no
C(14) C(13) H(20) 109.0 no
H(19) C(13) H(20) 109.5 no
C(13) C(14) C(15) 111.4(6) yes
C(13) C(14) H(21) 109.0 no
C(13) C(14) H(22) 109.0 no
C(15) C(14) H(21) 109.0 no
C(15) C(14) H(22) 109.0 no
H(21) C(14) H(22) 109.5 no
C(10) C(15) C(14) 110.6(6) yes
C(10) C(15) H(23) 109.2 no
C(10) C(15) H(24) 109.2 no
C(14) C(15) H(23) 109.2 no
C(14) C(15) H(24) 109.2 no
H(23) C(15) H(24) 109.5 no
C(17) C(16) C(21) 113.0(6) yes
C(17) C(16) B(1) 122.8(6) yes
C(21) C(16) B(1) 124.2(6) yes
F(1) C(17) C(16) 118.8(6) yes
F(1) C(17) C(18) 117.6(6) yes
C(16) C(17) C(18) 123.6(6) yes
F(2) C(18) C(17) 120.4(6) yes
F(2) C(18) C(19) 119.6(6) yes
C(17) C(18) C(19) 120.0(6) yes
F(3) C(19) C(18) 120.2(6) yes
F(3) C(19) C(20) 119.7(6) yes
C(18) C(19) C(20) 120.1(6) yes
F(4) C(20) C(19) 121.0(6) yes
F(4) C(20) C(21) 121.3(6) yes
C(19) C(20) C(21) 117.7(6) yes
F(5) C(21) C(16) 118.6(6) yes
F(5) C(21) C(20) 115.9(6) yes
C(16) C(21) C(20) 125.5(6) yes
C(23) C(22) C(27) 112.1(6) yes
C(23) C(22) B(1) 123.5(5) yes
C(27) C(22) B(1) 124.0(6) yes
F(6) C(23) C(22) 119.4(6) yes
F(6) C(23) C(24) 115.6(6) yes
C(22) C(23) C(24) 125.0(6) yes
F(7) C(24) C(23) 120.0(6) yes
F(7) C(24) C(25) 120.9(6) yes
C(23) C(24) C(25) 119.0(6) yes
F(8) C(25) C(24) 119.1(7) yes
F(8) C(25) C(26) 121.6(7) yes
C(24) C(25) C(26) 119.3(6) yes
F(9) C(26) C(25) 120.2(6) yes
F(9) C(26) C(27) 119.7(6) yes
C(25) C(26) C(27) 120.0(6) yes
F(10) C(27) C(22) 120.1(6) yes
F(10) C(27) C(26) 115.4(6) yes
C(22) C(27) C(26) 124.5(6) yes
Ta(1) C(28) C(29) 74.5(4) yes
Ta(1) C(28) C(32) 74.8(4) yes
Ta(1) C(28) H(25) 117.2 no
C(29) C(28) C(32) 109.1(6) yes
C(29) C(28) H(25) 125.4 no
C(32) C(28) H(25) 125.5 no
Ta(1) C(29) C(28) 72.2(4) yes
Ta(1) C(29) C(30) 72.7(4) yes
Ta(1) C(29) H(26) 120.5 no
C(28) C(29) C(30) 107.3(7) yes
C(28) C(29) H(26) 126.4 no
C(30) C(29) H(26) 126.3 no
Ta(1) C(30) C(29) 72.8(4) yes
Ta(1) C(30) C(31) 75.3(4) yes
Ta(1) C(30) H(27) 117.8 no
C(29) C(30) C(31) 107.8(6) yes
C(29) C(30) H(27) 126.1 no
C(31) C(30) H(27) 126.1 no
Ta(1) C(31) C(30) 71.4(4) yes
Ta(1) C(31) C(32) 72.2(4) yes
Ta(1) C(31) H(28) 122.1 no
C(30) C(31) C(32) 108.1(6) yes
C(30) C(31) H(28) 126.0 no
C(32) C(31) H(28) 126.0 no
Ta(1) C(32) C(28) 71.1(4) yes
Ta(1) C(32) C(31) 74.6(4) yes
Ta(1) C(32) H(29) 120.0 no
C(28) C(32) C(31) 107.7(6) yes
C(28) C(32) H(29) 126.2 no
C(31) C(32) H(29) 126.2 no
Ta(1) C(33) C(34) 74.5(4) yes
Ta(1) C(33) C(37) 73.1(4) yes
Ta(1) C(33) H(30) 118.7 no
C(34) C(33) C(37) 109.0(7) yes
C(34) C(33) H(30) 125.5 no
C(37) C(33) H(30) 125.5 no
Ta(1) C(34) C(33) 72.2(4) yes
Ta(1) C(34) C(35) 73.9(4) yes
Ta(1) C(34) H(31) 119.9 no
C(33) C(34) C(35) 108.4(8) yes
C(33) C(34) H(31) 125.8 no
C(35) C(34) H(31) 125.8 no
Ta(1) C(35) C(34) 73.3(4) yes
Ta(1) C(35) C(36) 71.0(4) yes
Ta(1) C(35) H(32) 121.3 no
C(34) C(35) C(36) 107.6(7) yes
C(34) C(35) H(32) 126.2 no
C(36) C(35) H(32) 126.2 no
Ta(1) C(36) C(35) 75.4(4) yes
Ta(1) C(36) C(37) 73.6(4) yes
Ta(1) C(36) H(33) 117.2 no
C(35) C(36) C(37) 108.5(7) yes
C(35) C(36) H(33) 125.8 no
C(37) C(36) H(33) 125.7 no
Ta(1) C(37) C(33) 73.3(4) yes
Ta(1) C(37) C(36) 72.3(4) yes
Ta(1) C(37) H(34) 119.7 no
C(33) C(37) C(36) 106.3(7) yes
C(33) C(37) H(34) 126.8 no
C(36) C(37) H(34) 126.9 no
N(2) B(1) C(3) 48.9(3) yes
N(2) B(1) C(16) 115.7(6) yes
N(2) B(1) C(22) 120.1(5) yes
C(3) B(1) C(16) 118.0(6) yes
C(3) B(1) C(22) 117.3(6) yes
C(16) B(1) C(22) 118.5(5) yes

loop_
_geom_bond_atom_site_label_1
_geom_bond_atom_site_label_2
_geom_bond_distance
_geom_bond_publ_flag
Ta(1) N(1) 1.995(5) yes
Ta(1) C(1) 2.231(7) yes
Ta(1) C(2) 2.373(6) yes
Ta(1) C(28) 2.372(7) yes
Ta(1) C(29) 2.400(7) yes
Ta(1) C(30) 2.400(7) yes
Ta(1) C(31) 2.450(7) yes
Ta(1) C(32) 2.420(7) yes
Ta(1) C(33) 2.411(7) yes
Ta(1) C(34) 2.439(7) yes
Ta(1) C(35) 2.447(7) yes
Ta(1) C(36) 2.391(7) yes
Ta(1) C(37) 2.408(7) yes
F(1) C(17) 1.360(7) yes
F(2) C(18) 1.340(7) yes
F(3) C(19) 1.337(7) yes
F(4) C(20) 1.336(7) yes
F(5) C(21) 1.357(7) yes
F(6) C(23) 1.360(7) yes
F(7) C(24) 1.332(7) yes
F(8) C(25) 1.339(7) yes
F(9) C(26) 1.344(7) yes
F(10) C(27) 1.344(7) yes
N(1) C(2) 1.403(7) yes
N(1) C(4) 1.450(7) yes
N(2) C(3) 1.292(7) yes
N(2) C(10) 1.461(7) yes
N(2) B(1) 1.542(8) yes
C(1) C(2) 1.468(8) yes
C(1) H(1) 0.95 no
C(1) H(2) 0.95 no
C(2) C(3) 1.401(8) yes
C(3) B(1) 1.579(9) yes
C(4) C(5) 1.531(8) yes
C(4) C(9) 1.497(8) yes
C(4) H(3) 0.95 no
C(5) C(6) 1.510(9) yes
C(5) H(4) 0.95 no
C(5) H(5) 0.95 no
C(6) C(7) 1.541(9) yes
C(6) H(6) 0.95 no
C(6) H(7) 0.95 no
C(7) C(8) 1.501(10) yes
C(7) H(8) 0.95 no
C(7) H(9) 0.95 no
C(8) C(9) 1.525(9) yes
C(8) H(10) 0.95 no
C(8) H(11) 0.95 no
C(9) H(12) 0.95 no
C(9) H(13) 0.95 no
C(10) C(11) 1.518(9) yes
C(10) C(15) 1.523(9) yes
C(10) H(14) 0.95 no
C(11) C(12) 1.515(9) yes
C(11) H(15) 0.95 no
C(11) H(16) 0.95 no
C(12) C(13) 1.509(10) yes
C(12) H(17) 0.95 no
C(12) H(18) 0.95 no
C(13) C(14) 1.490(9) yes
C(13) H(19) 0.95 no
C(13) H(20) 0.95 no
C(14) C(15) 1.533(9) yes
C(14) H(21) 0.95 no
C(14) H(22) 0.95 no
C(15) H(23) 0.95 no
C(15) H(24) 0.95 no
C(16) C(17) 1.390(8) yes
C(16) C(21) 1.378(8) yes
C(16) B(1) 1.594(9) yes
C(17) C(18) 1.360(9) yes
C(18) C(19) 1.360(9) yes
C(19) C(20) 1.364(8) yes
C(20) C(21) 1.373(8) yes
C(22) C(23) 1.388(8) yes
C(22) C(27) 1.389(8) yes
C(22) B(1) 1.622(9) yes
C(23) C(24) 1.374(9) yes
C(24) C(25) 1.369(9) yes
C(25) C(26) 1.345(9) yes
C(26) C(27) 1.376(8) yes
C(28) C(29) 1.370(9) yes
C(28) C(32) 1.405(9) yes
C(28) H(25) 0.95 no
C(29) C(30) 1.423(9) yes
C(29) H(26) 0.95 no
C(30) C(31) 1.393(9) yes
C(30) H(27) 0.95 no
C(31) C(32) 1.392(9) yes
C(31) H(28) 0.95 no
C(32) H(29) 0.95 no
C(33) C(34) 1.389(10) yes
C(33) C(37) 1.395(10) yes
C(33) H(30) 0.95 no
C(34) C(35) 1.379(11) yes
C(34) H(31) 0.95 no
C(35) C(36) 1.402(10) yes
C(35) H(32) 0.95 no
C(36) C(37) 1.408(9) yes
C(36) H(33) 0.95 no
C(37) H(34) 0.95 no

loop_
_geom_contact_atom_site_label_1
_geom_contact_atom_site_label_2
_geom_contact_distance
_geom_contact_site_symmetry_2
_geom_contact_publ_flag
F(1) F(9) 3.040(5) 3_567 no
F(2) F(6) 3.011(5) 4_454 no
F(2) C(9) 3.123(8) 1_455 no
F(2) C(8) 3.156(8) 1_455 no
F(2) F(8) 3.167(6) 3_567 no
F(3) F(6) 2.860(5) 4_454 no
F(3) C(1) 3.141(8) 4_454 no
F(3) C(2) 3.421(7) 4_454 no
F(3) C(10) 3.580(8) 4_454 no
F(4) C(33) 3.296(9) 2_556 no
F(4) C(34) 3.368(10) 2_556 no
F(6) C(19) 3.085(7) 4 no
F(6) C(18) 3.172(7) 4 no
F(7) C(11) 3.178(8) 4 no
F(7) C(36) 3.281(8) 4_455 no
F(8) C(18) 3.219(7) 3_567 no
F(8) C(19) 3.571(8) 3_567 no
F(9) F(10) 2.949(6) 3_567 no
F(9) C(27) 3.283(7) 3_567 no
F(9) C(17) 3.308(7) 3_567 no
F(9) C(32) 3.451(8) 2_556 no
F(9) C(31) 3.470(8) 2_556 no
F(10) C(37) 3.172(8) 2_556 no
F(10) C(26) 3.180(7) 3_567 no
F(10) C(33) 3.242(9) 2_556 no
C(20) C(33) 3.435(9) 2_556 no
C(23) C(36) 3.541(10) 4_455 no
C(24) C(36) 3.316(9) 4_455 no
C(24) C(37) 3.374(10) 4_455 no
C(25) C(37) 3.489(9) 4_455 no

loop_
_geom_torsion_atom_site_label_1
_geom_torsion_atom_site_label_2
_geom_torsion_atom_site_label_3
_geom_torsion_atom_site_label_4
_geom_torsion
_geom_torsion_publ_flag
Ta(1) N(1) C(2) C(1) 40.9(5) no
Ta(1) N(1) C(2) C(3) -130.3(6) no
Ta(1) N(1) C(4) C(5) -137.0(7) no
Ta(1) N(1) C(4) C(9) -13.0(11) no
Ta(1) C(1) C(2) N(1) -36.9(5) no
Ta(1) C(1) C(2) C(3) 133.6(7) no
Ta(1) C(2) N(1) C(4) 164.3(6) no
Ta(1) C(2) C(3) N(2) 111.8(9) no
Ta(1) C(2) C(3) B(1) -86.8(17) no
Ta(1) C(28) C(29) C(30) -64.7(5) no
Ta(1) C(28) C(32) C(31) 66.2(5) no
Ta(1) C(29) C(28) C(32) 67.5(5) no
Ta(1) C(29) C(30) C(31) -67.7(5) no
Ta(1) C(30) C(29) C(28) 64.4(5) no
Ta(1) C(30) C(31) C(32) -63.3(5) no
Ta(1) C(31) C(30) C(29) 66.1(5) no
Ta(1) C(31) C(32) C(28) -63.9(5) no
Ta(1) C(32) C(28) C(29) -67.2(5) no
Ta(1) C(32) C(31) C(30) 62.8(5) no
Ta(1) C(33) C(34) C(35) -65.6(5) no
Ta(1) C(33) C(37) C(36) 65.2(5) no
Ta(1) C(34) C(33) C(37) 65.4(5) no
Ta(1) C(34) C(35) C(36) -63.1(5) no
Ta(1) C(35) C(34) C(33) 64.5(6) no
Ta(1) C(35) C(36) C(37) -66.8(5) no
Ta(1) C(36) C(35) C(34) 64.6(5) no
Ta(1) C(36) C(37) C(33) -65.9(5) no
Ta(1) C(37) C(33) C(34) -66.4(6) no
Ta(1) C(37) C(36) C(35) 67.9(5) no
F(1) C(17) C(16) C(21) -177.9(5) no
F(1) C(17) C(16) B(1) 4.9(9) no
F(1) C(17) C(18) F(2) -2.1(9) no
F(1) C(17) C(18) C(19) 178.6(6) no
F(2) C(18) C(17) C(16) 179.6(6) no
F(2) C(18) C(19) F(3) 1.4(10) no
F(2) C(18) C(19) C(20) -178.4(6) no
F(3) C(19) C(18) C(17) -179.3(6) no
F(3) C(19) C(20) F(4) -0.6(10) no
F(3) C(19) C(20) C(21) 177.6(6) no
F(4) C(20) C(19) C(18) 179.2(6) no
F(4) C(20) C(21) F(5) 1.5(9) no
F(4) C(20) C(21) C(16) -178.3(6) no
F(5) C(21) C(16) C(17) 177.9(5) no
F(5) C(21) C(16) B(1) -5.0(9) no
F(5) C(21) C(20) C(19) -176.7(5) no
F(6) C(23) C(22) C(27) -179.4(5) no
F(6) C(23) C(22) B(1) -6.5(9) no
F(6) C(23) C(24) F(7) 0.0(9) no
F(6) C(23) C(24) C(25) -179.5(6) no
F(7) C(24) C(23) C(22) -179.1(6) no
F(7) C(24) C(25) F(8) -0.3(10) no
F(7) C(24) C(25) C(26) 179.4(6) no
F(8) C(25) C(24) C(23) 179.1(6) no
F(8) C(25) C(26) F(9) 0.8(10) no
F(8) C(25) C(26) C(27) 179.6(6) no
F(9) C(26) C(25) C(24) -178.9(6) no
F(9) C(26) C(27) F(10) 0.6(9) no
F(9) C(26) C(27) C(22) -180.0(6) no
F(10) C(27) C(22) C(23) 178.4(5) no
F(10) C(27) C(22) B(1) 5.5(9) no
F(10) C(27) C(26) C(25) -178.1(6) no
N(1) Ta(1) C(1) C(2) 25.3(4) no
N(1) Ta(1) C(2) C(1) -137.9(6) no
N(1) Ta(1) C(2) C(3) 101.8(8) no
N(1) Ta(1) C(28) C(29) -91.1(4) no
N(1) Ta(1) C(28) C(32) 153.6(4) no
N(1) Ta(1) C(29) C(28) 90.6(4) no
N(1) Ta(1) C(29) C(30) -154.1(4) no
N(1) Ta(1) C(30) C(29) 31.6(5) no
N(1) Ta(1) C(30) C(31) 145.9(4) no
N(1) Ta(1) C(31) C(30) -59.7(7) no
N(1) Ta(1) C(31) C(32) 57.1(6) no
N(1) Ta(1) C(32) C(28) -31.9(5) no
N(1) Ta(1) C(32) C(31) -147.2(4) no
N(1) Ta(1) C(33) C(34) 19.5(7) no
N(1) Ta(1) C(33) C(37) -96.5(5) no
N(1) Ta(1) C(34) C(33) -165.3(5) no
N(1) Ta(1) C(34) C(35) -49.3(5) no
N(1) Ta(1) C(35) C(34) 130.1(5) no
N(1) Ta(1) C(35) C(36) -114.0(5) no
N(1) Ta(1) C(36) C(35) 63.4(5) no
N(1) Ta(1) C(36) C(37) 178.2(5) no
N(1) Ta(1) C(37) C(33) 111.6(5) no
N(1) Ta(1) C(37) C(36) -2.3(6) no
N(1) C(2) Ta(1) C(1) 137.9(6) no
N(1) C(2) Ta(1) C(28) -91.6(4) no
N(1) C(2) Ta(1) C(29) -119.5(4) no
N(1) C(2) Ta(1) C(30) -147.9(4) no
N(1) C(2) Ta(1) C(31) -139.7(4) no
N(1) C(2) Ta(1) C(32) -98.3(4) no
N(1) C(2) Ta(1) C(33) 102.1(4) no
N(1) C(2) Ta(1) C(34) 85.2(4) no
N(1) C(2) Ta(1) C(35) 51.9(4) no
N(1) C(2) Ta(1) C(36) 27.2(5) no
N(1) C(2) Ta(1) C(37) 52.3(7) no
N(1) C(2) C(3) N(2) -174.0(7) no
N(1) C(2) C(3) B(1) -12.7(19) no
N(1) C(4) C(5) C(6) -176.2(5) no
N(1) C(4) C(9) C(8) 175.8(6) no
N(2) C(3) C(2) C(1) 16.3(13) no
N(2) C(3) B(1) C(16) -100.8(6) no
N(2) C(3) B(1) C(22) 107.3(6) no
N(2) C(10) C(11) C(12) -176.7(6) no
N(2) C(10) C(15) C(14) 175.8(5) no
N(2) B(1) C(3) C(2) -165.9(17) no
N(2) B(1) C(16) C(17) 59.5(8) no
N(2) B(1) C(16) C(21) -117.4(7) no
N(2) B(1) C(22) C(23) 18.9(9) no
N(2) B(1) C(22) C(27) -169.1(6) no
C(1) Ta(1) N(1) C(2) -25.9(4) no
C(1) Ta(1) N(1) C(4) -179.3(9) no
C(1) Ta(1) C(2) C(3) -120.3(9) no
C(1) Ta(1) C(28) C(29) -24.6(5) no
C(1) Ta(1) C(28) C(32) -139.9(4) no
C(1) Ta(1) C(29) C(28) 157.8(4) no
C(1) Ta(1) C(29) C(30) -86.9(4) no
C(1) Ta(1) C(30) C(29) 89.3(4) no
C(1) Ta(1) C(30) C(31) -156.3(5) no
C(1) Ta(1) C(31) C(30) 25.9(5) no
C(1) Ta(1) C(31) C(32) 142.8(4) no
C(1) Ta(1) C(32) C(28) 60.1(6) no
C(1) Ta(1) C(32) C(31) -55.2(6) no
C(1) Ta(1) C(33) C(34) -51.9(6) no
C(1) Ta(1) C(33) C(37) -168.0(5) no
C(1) Ta(1) C(34) C(33) 129.2(6) no
C(1) Ta(1) C(34) C(35) -114.9(5) no
C(1) Ta(1) C(35) C(34) 64.5(5) no
C(1) Ta(1) C(35) C(36) -179.5(5) no
C(1) Ta(1) C(36) C(35) 0.7(6) no
C(1) Ta(1) C(36) C(37) 115.4(5) no
C(1) Ta(1) C(37) C(33) 16.9(6) no
C(1) Ta(1) C(37) C(36) -96.9(6) no
C(1) C(2) Ta(1) C(28) 130.6(4) no
C(1) C(2) Ta(1) C(29) 102.6(4) no
C(1) C(2) Ta(1) C(30) 74.2(4) no
C(1) C(2) Ta(1) C(31) 82.4(4) no
C(1) C(2) Ta(1) C(32) 123.8(4) no
C(1) C(2) Ta(1) C(33) -35.7(5) no
C(1) C(2) Ta(1) C(34) -52.7(5) no
C(1) C(2) Ta(1) C(35) -86.0(4) no
C(1) C(2) Ta(1) C(36) -110.7(4) no
C(1) C(2) Ta(1) C(37) -85.6(7) no
C(1) C(2) N(1) C(4) -154.7(5) no
C(1) C(2) C(3) B(1) 177.7(13) no
C(2) Ta(1) N(1) C(4) -153.4(10) no
C(2) Ta(1) C(28) C(29) -54.9(4) no
C(2) Ta(1) C(28) C(32) -170.2(4) no
C(2) Ta(1) C(29) C(28) 121.6(4) no
C(2) Ta(1) C(29) C(30) -123.1(5) no
C(2) Ta(1) C(30) C(29) 53.7(4) no
C(2) Ta(1) C(30) C(31) 168.0(4) no
C(2) Ta(1) C(31) C(30) -14.9(6) no
C(2) Ta(1) C(31) C(32) 101.9(5) no
C(2) Ta(1) C(32) C(28) 12.1(5) no
C(2) Ta(1) C(32) C(31) -103.2(5) no
C(2) Ta(1) C(33) C(34) -30.8(7) no
C(2) Ta(1) C(33) C(37) -146.8(4) no
C(2) Ta(1) C(34) C(33) 158.1(5) no
C(2) Ta(1) C(34) C(35) -85.9(5) no
C(2) Ta(1) C(35) C(34) 101.7(5) no
C(2) Ta(1) C(35) C(36) -142.3(4) no
C(2) Ta(1) C(36) C(35) 47.8(5) no
C(2) Ta(1) C(36) C(37) 162.5(4) no
C(2) Ta(1) C(37) C(33) 76.0(8) no
C(2) Ta(1) C(37) C(36) -37.9(9) no
C(2) N(1) Ta(1) C(28) 90.2(4) no
C(2) N(1) Ta(1) C(29) 56.8(4) no
C(2) N(1) Ta(1) C(30) 39.5(4) no
C(2) N(1) Ta(1) C(31) 74.2(6) no
C(2) N(1) Ta(1) C(32) 107.4(4) no
C(2) N(1) Ta(1) C(33) -113.6(4) no
C(2) N(1) Ta(1) C(34) -102.9(4) no
C(2) N(1) Ta(1) C(35) -127.7(4) no
C(2) N(1) Ta(1) C(36) -158.2(4) no
C(2) N(1) Ta(1) C(37) -156.9(4) no
C(2) N(1) C(4) C(5) 74.4(7) no
C(2) N(1) C(4) C(9) -161.7(6) no
C(2) C(1) Ta(1) C(28) -57.0(4) no
C(2) C(1) Ta(1) C(29) -70.3(4) no
C(2) C(1) Ta(1) C(30) -104.9(4) no
C(2) C(1) Ta(1) C(31) -118.9(4) no
C(2) C(1) Ta(1) C(32) -89.4(5) no
C(2) C(1) Ta(1) C(33) 155.1(4) no
C(2) C(1) Ta(1) C(34) 129.2(4) no
C(2) C(1) Ta(1) C(35) 99.6(4) no
C(2) C(1) Ta(1) C(36) 99.2(4) no
C(2) C(1) Ta(1) C(37) 145.5(4) no
C(2) C(3) N(2) C(10) -8.1(14) no
C(2) C(3) N(2) B(1) 172.4(9) no
C(2) C(3) B(1) C(16) 93.3(17) no
C(2) C(3) B(1) C(22) -58.6(18) no
C(3) N(2) C(10) C(11) -89.9(9) no
C(3) N(2) C(10) C(15) 147.5(7) no
C(3) N(2) B(1) C(16) 105.8(6) no
C(3) N(2) B(1) C(22) -101.5(7) no
C(3) C(2) Ta(1) C(28) 10.3(7) no
C(3) C(2) Ta(1) C(29) -17.7(7) no
C(3) C(2) Ta(1) C(30) -46.0(7) no
C(3) C(2) Ta(1) C(31) -37.9(8) no
C(3) C(2) Ta(1) C(32) 3.5(8) no
C(3) C(2) Ta(1) C(33) -156.0(6) no
C(3) C(2) Ta(1) C(34) -172.9(7) no
C(3) C(2) Ta(1) C(35) 153.7(7) no
C(3) C(2) Ta(1) C(36) 129.1(7) no
C(3) C(2) Ta(1) C(37) 154.1(7) no
C(3) C(2) N(1) C(4) 34.0(9) no
C(3) B(1) N(2) C(10) -179.2(14) no
C(3) B(1) C(16) C(17) 114.7(7) no
C(3) B(1) C(16) C(21) -62.2(9) no
C(3) B(1) C(22) C(23) -37.4(9) no
C(3) B(1) C(22) C(27) 134.7(6) no
C(4) N(1) Ta(1) C(28) -63.2(8) no
C(4) N(1) Ta(1) C(29) -96.6(8) no
C(4) N(1) Ta(1) C(30) -113.9(8) no
C(4) N(1) Ta(1) C(31) -79.1(9) no
C(4) N(1) Ta(1) C(32) -45.9(9) no
C(4) N(1) Ta(1) C(33) 93.1(8) no
C(4) N(1) Ta(1) C(34) 103.8(8) no
C(4) N(1) Ta(1) C(35) 78.9(8) no
C(4) N(1) Ta(1) C(36) 48.5(8) no
C(4) N(1) Ta(1) C(37) 49.7(9) no
C(4) C(5) C(6) C(7) -56.9(7) no
C(4) C(9) C(8) C(7) 58.1(8) no
C(5) C(4) C(9) C(8) -59.3(7) no
C(5) C(6) C(7) C(8) 55.6(8) no
C(6) C(5) C(4) C(9) 59.0(7) no
C(6) C(7) C(8) C(9) -55.1(8) no
C(10) N(2) C(3) B(1) 179.5(9) no
C(10) N(2) B(1) C(16) -73.4(15) no
C(10) N(2) B(1) C(22) 79.3(15) no
C(10) C(11) C(12) C(13) 54.2(8) no
C(10) C(15) C(14) C(13) -56.3(8) no
C(11) C(10) N(2) B(1) 89.0(14) no
C(11) C(10) C(15) C(14) 54.2(7) no
C(11) C(12) C(13) C(14) -55.6(8) no
C(12) C(11) C(10) C(15) -54.0(8) no
C(12) C(13) C(14) C(15) 57.0(8) no
C(15) C(10) N(2) B(1) -33.6(16) no
C(16) C(17) C(18) C(19) 0.2(10) no
C(16) C(21) C(20) C(19) 3.5(10) no
C(16) B(1) C(22) C(23) 170.9(6) no
C(16) B(1) C(22) C(27) -17.1(9) no
C(17) C(16) C(21) C(20) -2.3(9) no
C(17) C(16) B(1) C(22) -93.7(7) no
C(17) C(18) C(19) C(20) 0.9(10) no
C(18) C(17) C(16) C(21) 0.4(9) no
C(18) C(17) C(16) B(1) -176.8(6) no
C(18) C(19) C(20) C(21) -2.7(10) no
C(20) C(21) C(16) B(1) 174.8(6) no
C(21) C(16) B(1) C(22) 89.4(8) no
C(22) C(23) C(24) C(25) 1.4(11) no
C(22) C(27) C(26) C(25) 1.3(10) no
C(23) C(22) C(27) C(26) -1.0(9) no
C(23) C(24) C(25) C(26) -1.2(10) no
C(24) C(23) C(22) C(27) -0.3(9) no
C(24) C(23) C(22) B(1) 172.5(6) no
C(24) C(25) C(26) C(27) -0.1(10) no
C(26) C(27) C(22) B(1) -173.9(6) no
C(28) Ta(1) C(29) C(30) 115.3(6) no
C(28) Ta(1) C(30) C(29) -36.7(4) no
C(28) Ta(1) C(30) C(31) 77.6(5) no
C(28) Ta(1) C(31) C(30) -79.1(5) no
C(28) Ta(1) C(31) C(32) 37.8(4) no
C(28) Ta(1) C(32) C(31) -115.3(6) no
C(28) Ta(1) C(33) C(34) 167.4(5) no
C(28) Ta(1) C(33) C(37) 51.4(6) no
C(28) Ta(1) C(34) C(33) -32.5(12) no
C(28) Ta(1) C(34) C(35) 83.5(10) no
C(28) Ta(1) C(35) C(34) -150.7(5) no
C(28) Ta(1) C(35) C(36) -34.8(6) no
C(28) Ta(1) C(36) C(35) 157.5(5) no
C(28) Ta(1) C(36) C(37) -87.7(5) no
C(28) Ta(1) C(37) C(33) -141.9(5) no
C(28) Ta(1) C(37) C(36) 104.2(5) no
C(28) C(29) Ta(1) C(30) -115.3(6) no
C(28) C(29) Ta(1) C(31) -78.1(5) no
C(28) C(29) Ta(1) C(32) -37.7(4) no
C(28) C(29) Ta(1) C(33) -99.6(5) no
C(28) C(29) Ta(1) C(34) -147.6(6) no
C(28) C(29) Ta(1) C(35) 64.9(17) no
C(28) C(29) Ta(1) C(36) -8.1(6) no
C(28) C(29) Ta(1) C(37) -54.2(5) no
C(28) C(29) C(30) C(31) -3.4(9) no
C(28) C(32) Ta(1) C(29) 36.9(4) no
C(28) C(32) Ta(1) C(30) 78.9(5) no
C(28) C(32) Ta(1) C(31) 115.3(6) no
C(28) C(32) Ta(1) C(33) 177.8(4) no
C(28) C(32) Ta(1) C(34) -172.3(4) no
C(28) C(32) Ta(1) C(35) -130.9(5) no
C(28) C(32) Ta(1) C(36) -126.5(4) no
C(28) C(32) Ta(1) C(37) -156.3(5) no
C(28) C(32) C(31) C(30) -1.1(9) no
C(29) Ta(1) C(28) C(32) -115.3(6) no
C(29) Ta(1) C(30) C(31) 114.3(6) no
C(29) Ta(1) C(31) C(30) -38.5(4) no
C(29) Ta(1) C(31) C(32) 78.3(5) no
C(29) Ta(1) C(32) C(31) -78.4(5) no
C(29) Ta(1) C(33) C(34) -146.8(5) no
C(29) Ta(1) C(33) C(37) 97.1(5) no
C(29) Ta(1) C(34) C(33) 74.1(8) no
C(29) Ta(1) C(34) C(35) -169.9(6) no
C(29) Ta(1) C(35) C(34) 156.3(14) no
C(29) Ta(1) C(35) C(36) -87.7(15) no
C(29) Ta(1) C(36) C(35) 162.3(5) no
C(29) Ta(1) C(36) C(37) -82.9(6) no
C(29) Ta(1) C(37) C(33) -114.2(5) no
C(29) Ta(1) C(37) C(36) 131.9(5) no
C(29) C(28) Ta(1) C(30) 38.0(4) no
C(29) C(28) Ta(1) C(31) 78.5(4) no
C(29) C(28) Ta(1) C(32) 115.3(6) no
C(29) C(28) Ta(1) C(33) 112.4(5) no
C(29) C(28) Ta(1) C(34) 135.3(9) no
C(29) C(28) Ta(1) C(35) -165.2(4) no
C(29) C(28) Ta(1) C(36) 174.9(4) no
C(29) C(28) Ta(1) C(37) 139.2(4) no
C(29) C(28) C(32) C(31) -1.0(9) no
C(29) C(30) Ta(1) C(31) -114.3(6) no
C(29) C(30) Ta(1) C(32) -78.1(5) no
C(29) C(30) Ta(1) C(33) -168.7(5) no
C(29) C(30) Ta(1) C(34) 164.9(4) no
C(29) C(30) Ta(1) C(35) 179.9(6) no
C(29) C(30) Ta(1) C(36) -120.1(5) no
C(29) C(30) Ta(1) C(37) -134.6(4) no
C(29) C(30) C(31) C(32) 2.7(9) no
C(30) Ta(1) C(28) C(32) -77.3(4) no
C(30) Ta(1) C(31) C(32) 116.8(6) no
C(30) Ta(1) C(32) C(31) -36.4(4) no
C(30) Ta(1) C(33) C(34) -137.9(5) no
C(30) Ta(1) C(33) C(37) 106.1(5) no
C(30) Ta(1) C(34) C(33) 52.6(6) no
C(30) Ta(1) C(34) C(35) 168.6(4) no
C(30) Ta(1) C(35) C(34) -23.4(9) no
C(30) Ta(1) C(35) C(36) 92.6(8) no
C(30) Ta(1) C(36) C(35) -139.9(5) no
C(30) Ta(1) C(36) C(37) -25.2(7) no
C(30) Ta(1) C(37) C(33) -82.8(5) no
C(30) Ta(1) C(37) C(36) 163.4(5) no
C(30) C(29) Ta(1) C(31) 37.2(4) no
C(30) C(29) Ta(1) C(32) 77.6(5) no
C(30) C(29) Ta(1) C(33) 15.7(6) no
C(30) C(29) Ta(1) C(34) -32.3(8) no
C(30) C(29) Ta(1) C(35) -179.8(14) no
C(30) C(29) Ta(1) C(36) 107.2(5) no
C(30) C(29) Ta(1) C(37) 61.1(5) no
C(30) C(29) C(28) C(32) 2.7(9) no
C(30) C(31) Ta(1) C(32) -116.8(6) no
C(30) C(31) Ta(1) C(33) 126.2(5) no
C(30) C(31) Ta(1) C(34) 117.2(5) no
C(30) C(31) Ta(1) C(35) 149.7(5) no
C(30) C(31) Ta(1) C(36) 176.1(4) no
C(30) C(31) Ta(1) C(37) 160.2(5) no
C(31) Ta(1) C(28) C(32) -36.8(4) no
C(31) Ta(1) C(33) C(34) -164.8(6) no
C(31) Ta(1) C(33) C(37) 79.2(5) no
C(31) Ta(1) C(34) C(33) 16.4(6) no
C(31) Ta(1) C(34) C(35) 132.4(5) no
C(31) Ta(1) C(35) C(34) -65.7(6) no
C(31) Ta(1) C(35) C(36) 50.3(6) no
C(31) Ta(1) C(36) C(35) -143.2(5) no
C(31) Ta(1) C(36) C(37) -28.5(5) no
C(31) Ta(1) C(37) C(33) -94.1(5) no
C(31) Ta(1) C(37) C(36) 152.1(5) no
C(31) C(30) Ta(1) C(32) 36.2(4) no
C(31) C(30) Ta(1) C(33) -54.4(5) no
C(31) C(30) Ta(1) C(34) -80.8(5) no
C(31) C(30) Ta(1) C(35) -65.8(8) no
C(31) C(30) Ta(1) C(36) -5.8(7) no
C(31) C(30) Ta(1) C(37) -20.3(5) no
C(31) C(32) Ta(1) C(33) 62.5(5) no
C(31) C(32) Ta(1) C(34) 72.5(5) no
C(31) C(32) Ta(1) C(35) 113.8(5) no
C(31) C(32) Ta(1) C(36) 118.2(4) no
C(31) C(32) Ta(1) C(37) 88.5(5) no
C(32) Ta(1) C(33) C(34) 165.8(5) no
C(32) Ta(1) C(33) C(37) 49.8(5) no
C(32) Ta(1) C(34) C(33) -18.2(7) no
C(32) Ta(1) C(34) C(35) 97.7(5) no
C(32) Ta(1) C(35) C(34) -108.0(5) no
C(32) Ta(1) C(35) C(36) 8.0(6) no
C(32) Ta(1) C(36) C(35) -173.5(5) no
C(32) Ta(1) C(36) C(37) -58.8(5) no
C(32) Ta(1) C(37) C(33) -128.3(5) no
C(32) Ta(1) C(37) C(36) 117.8(5) no
C(32) C(28) Ta(1) C(33) -2.9(6) no
C(32) C(28) Ta(1) C(34) 20.0(11) no
C(32) C(28) Ta(1) C(35) 79.5(5) no
C(32) C(28) Ta(1) C(36) 59.7(5) no
C(32) C(28) Ta(1) C(37) 23.9(5) no
C(32) C(31) Ta(1) C(33) -117.0(5) no
C(32) C(31) Ta(1) C(34) -126.0(4) no
C(32) C(31) Ta(1) C(35) -93.5(5) no
C(32) C(31) Ta(1) C(36) -67.0(5) no
C(32) C(31) Ta(1) C(37) -83.0(5) no
C(33) Ta(1) C(34) C(35) 116.0(7) no
C(33) Ta(1) C(35) C(34) -37.0(5) no
C(33) Ta(1) C(35) C(36) 79.0(5) no
C(33) Ta(1) C(36) C(35) -76.9(5) no
C(33) Ta(1) C(36) C(37) 37.9(4) no
C(33) Ta(1) C(37) C(36) -113.8(7) no
C(33) C(34) Ta(1) C(35) -116.0(7) no
C(33) C(34) Ta(1) C(36) -78.7(5) no
C(33) C(34) Ta(1) C(37) -37.0(5) no
C(33) C(34) C(35) C(36) 1.4(9) no
C(33) C(37) Ta(1) C(34) 36.6(5) no
C(33) C(37) Ta(1) C(35) 76.5(5) no
C(33) C(37) Ta(1) C(36) 113.8(7) no
C(33) C(37) C(36) C(35) 2.0(8) no
C(34) Ta(1) C(33) C(37) -116.0(7) no
C(34) Ta(1) C(35) C(36) 116.0(7) no
C(34) Ta(1) C(36) C(35) -36.3(4) no
C(34) Ta(1) C(36) C(37) 78.5(5) no
C(34) Ta(1) C(37) C(36) -77.2(5) no
C(34) C(33) Ta(1) C(35) 36.4(5) no
C(34) C(33) Ta(1) C(36) 77.6(6) no
C(34) C(33) Ta(1) C(37) 116.0(7) no
C(34) C(33) C(37) C(36) -1.2(9) no
C(34) C(35) Ta(1) C(36) -116.0(7) no
C(34) C(35) Ta(1) C(37) -78.1(5) no
C(34) C(35) C(36) C(37) -2.1(8) no
C(35) Ta(1) C(33) C(37) -79.6(5) no
C(35) Ta(1) C(36) C(37) 114.8(7) no
C(35) Ta(1) C(37) C(36) -37.4(5) no
C(35) C(34) Ta(1) C(36) 37.3(4) no
C(35) C(34) Ta(1) C(37) 78.9(5) no
C(35) C(34) C(33) C(37) -0.1(9) no
C(35) C(36) Ta(1) C(37) -114.8(7) no
C(36) Ta(1) C(33) C(37) -38.4(4) no
C(36) C(35) Ta(1) C(37) 37.9(4) no
